data_1008051
loop_
_publ_author_name
'Sleight, A W'
'Bouchard, R J'

_publ_section_title
;
A new cubic K Sb O~3~ derivative structure with interpenetrating
networks. Crystal structure of Bi~3~ Ga Sb~2~ O~11~
;
_journal_coden_ASTM INOCAJ
_journal_name_full 'Inorganic Chemistry'
_journal_page_first 2314
_journal_page_last 2316
_journal_paper_doi 10.1021/ic50128a019
_journal_volume 12
_journal_year 1973
_chemical_formula_structural 'Bi3 Ga Sb2 O11'
_chemical_formula_sum 'Bi3 Ga O11 Sb2'
_chemical_name_systematic 'Tribismuth gallium oxide diantimonate'
_space_group_IT_number 201
_symmetry_cell_setting cubic
_symmetry_space_group_name_Hall '-P 2ab 2bc 3'
_symmetry_space_group_name_H-M 'P n -3 :2'
_cell_angle_alpha 90
_cell_angle_beta 90
_cell_angle_gamma 90
_cell_formula_units_Z 4
_cell_length_a 9.4907(2)
_cell_length_b 9.4907(2)
_cell_length_c 9.4907(2)
_cell_volume 854.9
_refine_ls_R_factor_all 0.051
_cod_original_sg_symbol_H-M 'P n -3 Z'
_cod_database_code 1008051

loop_
_symmetry_equiv_pos_as_xyz
x,y,z
x,1/2-y,1/2-z
1/2-x,y,1/2-z
1/2-x,1/2-y,z
y,z,x
1/2-y,1/2-z,x
y,1/2-z,1/2-x
1/2-y,z,1/2-x
z,x,y
1/2-z,x,1/2-y
1/2-z,1/2-x,y
z,1/2-x,1/2-y
-x,-y,-z
-x,1/2+y,1/2+z
1/2+x,-y,1/2+z
1/2+x,1/2+y,-z
-y,-z,-x
1/2+y,1/2+z,-x
-y,1/2+z,1/2+x
1/2+y,-z,1/2+x
-z,-x,-y
1/2+z,-x,1/2+y
1/2+z,1/2+x,-y
-z,1/2+x,1/2+y

loop_
_atom_site_label
_atom_site_type_symbol
_atom_site_symmetry_multiplicity
_atom_site_Wyckoff_symbol
_atom_site_fract_x
_atom_site_fract_y
_atom_site_fract_z
_atom_site_occupancy
_atom_site_attached_hydrogens
_atom_site_calc_flag
Bi1 Bi3+ 8 e 0.3816(7) 0.3816 0.3816 1. 0 d
Bi2 Bi3+ 4 b 0. 0. 0. 1. 0 d
Ga1 Ga3+ 12 g 0.594(1) 0.75 0.25 0.3333 0 d
Sb1 Sb5+ 12 g 0.594(1) 0.75 0.25 0.6667 0 d
O1 O2- 8 e 0.136(8) 0.136 0.136 1. 0 d
O2 O2- 12 g 0.601(9) 0.25 0.25 1. 0 d
O3 O2- 24 h 0.594(7) 0.530(14) 0.248(6) 1. 0 d

loop_
_atom_type_symbol
_atom_type_oxidation_number
Bi3+ 3.000
Ga3+ 3.000
Sb5+ 5.000
O2- -2.000
